data_4110262
loop_
_publ_author_name
'K. C. Nicolaou'
'Yefeng Tang'
'Jianhua Wang'
'Antonia F. Stepan'
'Ang Li'
'Ana Montero'

_publ_section_title
;
 Total Synthesis and Antibacterial Properties of Carbaplatensimycin
;
_journal_name_full 'Journal of the American Chemical Society'
_journal_page_first 14850
_journal_page_last 14851
_journal_paper_doi 10.1021/ja076126e
_journal_volume 129
_journal_year 2007
_chemical_formula_sum 'C25 H29 N O6'
_chemical_formula_weight 439.49
_chemical_name_systematic
; 
 ? 
;
_space_group_IT_number 19
_symmetry_cell_setting orthorhombic
_symmetry_space_group_name_Hall 'P 2ac 2ab'
_symmetry_space_group_name_H-M 'P 21 21 21'
_atom_sites_solution_hydrogens geom
_atom_sites_solution_primary direct
_atom_sites_solution_secondary difmap
_audit_creation_method SHELXL-97
_cell_angle_alpha 90.00
_cell_angle_beta 90.00
_cell_angle_gamma 90.00
_cell_formula_units_Z 4
_cell_length_a 10.166(2)
_cell_length_b 11.161(2)
_cell_length_c 19.386(4)
_cell_measurement_reflns_used 5681
_cell_measurement_temperature 296(2)
_cell_measurement_theta_max 27.99
_cell_measurement_theta_min 2.71
_cell_volume 2199.6(7)
_computing_cell_refinement 'Bruker SAINT+'
_computing_data_collection 'Bruker SMART'
_computing_data_reduction 'Bruker SAINT+'
_computing_molecular_graphics 'Bruker SHELXTL'
_computing_publication_material 'Bruker SHELXTL'
_computing_structure_refinement 'SHELXL-97 (Sheldrick, 1997)'
_computing_structure_solution 'SHELXS-97 (Sheldrick, 1997)'
_diffrn_ambient_temperature 296(2)
_diffrn_measured_fraction_theta_full 1.000
_diffrn_measured_fraction_theta_max 1.000
_diffrn_measurement_device_type 'CCD area detector'
_diffrn_measurement_method 'phi and omega scans'
_diffrn_radiation_monochromator graphite
_diffrn_radiation_source 'fine-focus sealed tube'
_diffrn_radiation_type MoK\a
_diffrn_radiation_wavelength 0.71073
_diffrn_reflns_av_R_equivalents 0.0461
_diffrn_reflns_av_sigmaI/netI 0.0396
_diffrn_reflns_limit_h_max 11
_diffrn_reflns_limit_h_min -12
_diffrn_reflns_limit_k_max 13
_diffrn_reflns_limit_k_min -13
_diffrn_reflns_limit_l_max 23
_diffrn_reflns_limit_l_min -22
_diffrn_reflns_number 16348
_diffrn_reflns_theta_full 25.00
_diffrn_reflns_theta_max 25.00
_diffrn_reflns_theta_min 2.10
_diffrn_standards_decay_% 1
_exptl_absorpt_coefficient_mu 0.095
_exptl_absorpt_correction_T_max 0.9887
_exptl_absorpt_correction_T_min 0.9795
_exptl_absorpt_correction_type multi-scan
_exptl_absorpt_process_details 'SADABS (Sheldrick, 1999)'
_exptl_crystal_colour Colorless
_exptl_crystal_density_diffrn 1.327
_exptl_crystal_density_meas 0
_exptl_crystal_description Parallalepiped
_exptl_crystal_F_000 936
_exptl_crystal_size_max 0.22
_exptl_crystal_size_mid 0.17
_exptl_crystal_size_min 0.12
_refine_diff_density_max 0.226
_refine_diff_density_min -0.195
_refine_diff_density_rms 0.038
_refine_ls_abs_structure_details 'Flack H D (1983), Acta Cryst. A39, 876-881'
_refine_ls_abs_structure_Flack 0.8(15)
_refine_ls_extinction_method none
_refine_ls_goodness_of_fit_ref 1.055
_refine_ls_hydrogen_treatment mixed
_refine_ls_matrix_type full
_refine_ls_number_parameters 294
_refine_ls_number_reflns 3865
_refine_ls_number_restraints 0
_refine_ls_restrained_S_all 1.055
_refine_ls_R_factor_all 0.0730
_refine_ls_R_factor_gt 0.0530
_refine_ls_shift/su_max 0.005
_refine_ls_shift/su_mean 0.001
_refine_ls_structure_factor_coef Fsqd
_refine_ls_weighting_details 'calc w=1/[\s^2^(Fo^2^)+(0.0600P)^2^+0.1900P] where P=(Fo^2^+2Fc^2^)/3'
_refine_ls_weighting_scheme calc
_refine_ls_wR_factor_gt 0.1140
_refine_ls_wR_factor_ref 0.1232
_reflns_number_gt 2979
_reflns_number_total 3865
_reflns_threshold_expression >2sigma(I)
_cod_data_source_file ja076126esi20070814_122126.cif
_cod_data_source_block tyf2
_cod_original_cell_volume 2199.6(8)
_cod_database_code 4110262

loop_
_symmetry_equiv_pos_as_xyz
'x, y, z'
'-x+1/2, -y, z+1/2'
'-x, y+1/2, -z+1/2'
'x+1/2, -y+1/2, -z'

loop_
_atom_site_label
_atom_site_type_symbol
_atom_site_fract_x
_atom_site_fract_y
_atom_site_fract_z
_atom_site_U_iso_or_equiv
_atom_site_adp_type
_atom_site_occupancy
_atom_site_symmetry_multiplicity
_atom_site_calc_flag
_atom_site_refinement_flags
O1 O 0.5379(2) 1.13956(18) 0.04670(14) 0.0708(7) Uani 1 1 d .
H1 H 0.4813 1.0885 0.0534 0.106 Uiso 1 1 calc R
O2 O 1.07133(19) 0.84494(19) 0.06174(14) 0.0751(7) Uani 1 1 d .
O3 O 1.1416(2) 1.0324(2) 0.04851(18) 0.0940(9) Uani 1 1 d .
H3 H 1.2131 1.0007 0.0556 0.141 Uiso 1 1 calc R
O4 O 0.82309(19) 0.80541(15) 0.07246(11) 0.0543(5) Uani 1 1 d .
H4 H 0.9007 0.7870 0.0678 0.081 Uiso 1 1 calc R
O5 O 0.3905(2) 0.9676(2) 0.0658(2) 0.1340(15) Uani 1 1 d .
O6 O 0.5976(3) 0.5741(3) 0.12993(18) 0.1103(10) Uani 1 1 d .
N1 N 0.5823(2) 0.8762(2) 0.07155(13) 0.0510(6) Uani 1 1 d .
H1A H 0.6156 0.8062 0.0778 0.061 Uiso 1 1 calc R
C1 C 0.6579(3) 1.0877(2) 0.04785(14) 0.0469(7) Uani 1 1 d .
C2 C 0.7642(3) 1.1631(2) 0.03670(15) 0.0511(7) Uani 1 1 d .
H2 H 0.7495 1.2440 0.0284 0.061 Uiso 1 1 calc R
C3 C 0.8895(3) 1.1208(3) 0.03771(15) 0.0517(7) Uani 1 1 d .
H3A H 0.9592 1.1732 0.0301 0.062 Uiso 1 1 calc R
C4 C 0.9153(3) 1.0001(2) 0.04994(15) 0.0471(7) Uani 1 1 d .
C5 C 0.8081(3) 0.9232(2) 0.05976(13) 0.0416(6) Uani 1 1 d .
C6 C 0.6795(3) 0.9654(2) 0.05894(13) 0.0406(6) Uani 1 1 d .
C7 C 0.4536(3) 0.8766(3) 0.07579(16) 0.0526(7) Uani 1 1 d .
C8 C 0.3887(3) 0.7618(2) 0.09583(14) 0.0522(7) Uani 1 1 d .
H8A H 0.4235 0.6973 0.0677 0.063 Uiso 1 1 calc R
H8B H 0.2950 0.7677 0.0869 0.063 Uiso 1 1 calc R
C9 C 0.4108(3) 0.7321(3) 0.17246(15) 0.0589(8) Uani 1 1 d .
H9A H 0.4993 0.7560 0.1851 0.071 Uiso 1 1 calc R
H9B H 0.3501 0.7792 0.1999 0.071 Uiso 1 1 calc R
C10 C 0.3926(3) 0.6003(3) 0.19070(15) 0.0568(8) Uani 1 1 d .
C11 C 0.4967(3) 0.5277(4) 0.1511(2) 0.0727(10) Uani 1 1 d .
C12 C 0.4724(4) 0.4003(3) 0.14098(19) 0.0774(10) Uani 1 1 d .
H12 H 0.5409 0.3524 0.1251 0.093 Uiso 1 1 calc R
C13 C 0.3571(4) 0.3499(3) 0.15336(17) 0.0669(9) Uani 1 1 d .
H13 H 0.3504 0.2676 0.1469 0.080 Uiso 1 1 calc R
C14 C 0.2372(3) 0.4144(2) 0.17671(15) 0.0514(7) Uani 1 1 d .
C15 C 0.2559(3) 0.5530(2) 0.16964(14) 0.0447(7) Uani 1 1 d .
H15 H 0.2521 0.5672 0.1198 0.054 Uiso 1 1 calc R
C16 C 0.1342(3) 0.6194(3) 0.19804(16) 0.0552(8) Uani 1 1 d .
H16 H 0.1456 0.7066 0.1971 0.066 Uiso 1 1 calc R
C17 C 0.0921(4) 0.5745(3) 0.26928(17) 0.0667(9) Uani 1 1 d .
H17A H 0.1629 0.5814 0.3026 0.080 Uiso 1 1 calc R
H17B H 0.0156 0.6174 0.2862 0.080 Uiso 1 1 calc R
C18 C 0.0599(3) 0.4437(3) 0.25367(16) 0.0631(8) Uani 1 1 d .
H18 H -0.0014 0.4079 0.2868 0.076 Uiso 1 1 calc R
C19 C 0.1899(3) 0.3775(3) 0.24878(16) 0.0626(8) Uani 1 1 d .
H19A H 0.1777 0.2915 0.2521 0.075 Uiso 1 1 calc R
H19B H 0.2508 0.4035 0.2843 0.075 Uiso 1 1 calc R
C20 C 0.0144(3) 0.5798(3) 0.15746(17) 0.0610(8) Uani 1 1 d .
H20A H 0.0276 0.5899 0.1082 0.073 Uiso 1 1 calc R
H20B H -0.0637 0.6235 0.1714 0.073 Uiso 1 1 calc R
C21 C 0.0050(3) 0.4464(3) 0.17728(17) 0.0573(8) Uani 1 1 d .
C22 C 0.1117(3) 0.3813(3) 0.13712(16) 0.0586(8) Uani 1 1 d .
H22A H 0.1157 0.4091 0.0898 0.070 Uiso 1 1 calc R
H22B H 0.0973 0.2954 0.1374 0.070 Uiso 1 1 calc R
C23 C -0.1321(3) 0.3960(3) 0.1679(2) 0.0823(11) Uani 1 1 d .
H23A H -0.1579 0.4037 0.1205 0.123 Uiso 1 1 calc R
H23B H -0.1927 0.4393 0.1965 0.123 Uiso 1 1 calc R
H23C H -0.1326 0.3129 0.1807 0.123 Uiso 1 1 calc R
C24 C 1.0474(3) 0.9514(3) 0.05395(17) 0.0612(8) Uani 1 1 d .
C25 C 0.4295(4) 0.5869(3) 0.26781(18) 0.0883(12) Uani 1 1 d .
H25A H 0.5182 0.6137 0.2748 0.133 Uiso 1 1 calc R
H25B H 0.4223 0.5042 0.2811 0.133 Uiso 1 1 calc R
H25C H 0.3708 0.6343 0.2954 0.133 Uiso 1 1 calc R

loop_
_atom_site_aniso_label
_atom_site_aniso_U_11
_atom_site_aniso_U_22
_atom_site_aniso_U_33
_atom_site_aniso_U_23
_atom_site_aniso_U_13
_atom_site_aniso_U_12
O1 0.0481(12) 0.0529(12) 0.1116(19) 0.0141(13) 0.0065(13) 0.0115(10)
O2 0.0403(12) 0.0641(14) 0.121(2) 0.0185(14) 0.0000(13) 0.0061(10)
O3 0.0355(12) 0.0715(15) 0.175(3) 0.0256(17) -0.0060(16) -0.0059(11)
O4 0.0406(11) 0.0469(11) 0.0754(14) 0.0103(10) 0.0050(11) 0.0046(9)
O5 0.0343(13) 0.0664(15) 0.301(5) 0.061(2) -0.014(2) -0.0032(12)
O6 0.0473(15) 0.110(2) 0.173(3) 0.026(2) 0.0127(17) 0.0078(15)
N1 0.0355(12) 0.0405(11) 0.0770(17) 0.0087(12) 0.0026(12) 0.0004(10)
C1 0.0441(16) 0.0512(16) 0.0455(16) 0.0035(13) -0.0007(13) 0.0070(13)
C2 0.0501(18) 0.0383(14) 0.065(2) 0.0081(13) 0.0020(15) -0.0010(13)
C3 0.0462(17) 0.0514(16) 0.0576(18) 0.0106(14) 0.0003(14) -0.0097(14)
C4 0.0407(15) 0.0531(15) 0.0474(17) 0.0077(13) -0.0019(13) -0.0045(13)
C5 0.0422(15) 0.0410(14) 0.0417(16) 0.0023(12) -0.0006(12) 0.0031(12)
C6 0.0344(14) 0.0428(14) 0.0446(16) 0.0038(12) 0.0022(12) -0.0027(12)
C7 0.0349(15) 0.0550(16) 0.068(2) 0.0140(15) -0.0079(14) -0.0029(14)
C8 0.0359(15) 0.0557(17) 0.065(2) 0.0064(15) -0.0008(15) -0.0067(13)
C9 0.0584(19) 0.0621(18) 0.0561(19) 0.0011(15) 0.0038(16) -0.0157(16)
C10 0.058(2) 0.0613(18) 0.0509(18) 0.0070(14) -0.0069(15) -0.0070(16)
C11 0.048(2) 0.082(2) 0.088(3) 0.019(2) -0.0116(19) 0.0035(19)
C12 0.061(2) 0.076(2) 0.096(3) 0.003(2) -0.001(2) 0.023(2)
C13 0.076(2) 0.0502(18) 0.075(2) -0.0031(16) -0.0073(19) 0.0152(18)
C14 0.0605(19) 0.0414(15) 0.0524(17) 0.0001(13) -0.0007(15) -0.0005(14)
C15 0.0498(17) 0.0440(14) 0.0403(15) 0.0056(12) -0.0021(14) -0.0033(14)
C16 0.064(2) 0.0360(14) 0.065(2) -0.0033(14) 0.0076(16) -0.0035(15)
C17 0.076(2) 0.0605(18) 0.063(2) -0.0098(16) 0.0178(17) -0.0056(18)
C18 0.072(2) 0.0611(18) 0.0563(19) 0.0085(16) 0.0122(17) -0.0075(17)
C19 0.077(2) 0.0518(16) 0.0590(19) 0.0144(15) -0.0051(17) -0.0104(17)
C20 0.0560(19) 0.0520(17) 0.075(2) 0.0085(15) 0.0047(16) 0.0019(15)
C21 0.0525(19) 0.0488(16) 0.071(2) 0.0056(16) 0.0018(16) -0.0067(14)
C22 0.071(2) 0.0444(15) 0.061(2) -0.0019(15) -0.0066(17) -0.0050(16)
C23 0.066(2) 0.071(2) 0.110(3) 0.013(2) -0.005(2) -0.0112(19)
C24 0.0394(17) 0.0629(19) 0.081(2) 0.0161(18) -0.0013(16) -0.0065(15)
C25 0.095(3) 0.102(3) 0.068(2) 0.015(2) -0.026(2) -0.036(2)

loop_
_atom_type_symbol
_atom_type_description
_atom_type_scat_dispersion_real
_atom_type_scat_dispersion_imag
_atom_type_scat_source
C C 0.0033 0.0016 'International Tables Vol C Tables 4.2.6.8 and 6.1.1.4'
H H 0.0000 0.0000 'International Tables Vol C Tables 4.2.6.8 and 6.1.1.4'
N N 0.0061 0.0033 'International Tables Vol C Tables 4.2.6.8 and 6.1.1.4'
O O 0.0106 0.0060 'International Tables Vol C Tables 4.2.6.8 and 6.1.1.4'

loop_
_geom_angle_atom_site_label_1
_geom_angle_atom_site_label_2
_geom_angle_atom_site_label_3
_geom_angle
C7 N1 C6 134.5(2)
O1 C1 C2 116.2(2)
O1 C1 C6 124.2(3)
C2 C1 C6 119.6(3)
C3 C2 C1 121.2(3)
C2 C3 C4 121.0(3)
C3 C4 C5 118.0(3)
C3 C4 C24 123.1(3)
C5 C4 C24 118.9(2)
O4 C5 C6 116.1(2)
O4 C5 C4 122.4(2)
C6 C5 C4 121.5(2)
C5 C6 C1 118.7(2)
C5 C6 N1 114.4(2)
C1 C6 N1 126.9(2)
O5 C7 N1 121.2(3)
O5 C7 C8 121.7(2)
N1 C7 C8 117.0(3)
C7 C8 C9 111.9(2)
C10 C9 C8 114.5(2)
C9 C10 C11 108.0(3)
C9 C10 C15 112.3(3)
C11 C10 C15 107.9(3)
C9 C10 C25 106.8(3)
C11 C10 C25 105.3(3)
C15 C10 C25 116.1(3)
O6 C11 C12 120.7(4)
O6 C11 C10 121.5(4)
C12 C11 C10 117.7(3)
C13 C12 C11 122.8(3)
C12 C13 C14 125.2(3)
C13 C14 C22 114.4(2)
C13 C14 C19 113.8(3)
C22 C14 C19 97.5(2)
C13 C14 C15 110.6(3)
C22 C14 C15 107.2(2)
C19 C14 C15 112.5(2)
C10 C15 C16 117.6(2)
C10 C15 C14 115.2(2)
C16 C15 C14 110.2(2)
C20 C16 C17 98.5(3)
C20 C16 C15 108.6(2)
C17 C16 C15 112.8(3)
C18 C17 C16 101.2(2)
C19 C18 C17 106.9(3)
C19 C18 C21 105.0(2)
C17 C18 C21 104.0(2)
C18 C19 C14 101.5(2)
C16 C20 C21 101.7(3)
C23 C21 C22 114.7(3)
C23 C21 C20 112.7(3)
C22 C21 C20 106.9(3)
C23 C21 C18 115.5(3)
C22 C21 C18 102.6(3)
C20 C21 C18 103.3(2)
C21 C22 C14 102.8(2)
O2 C24 O3 122.1(3)
O2 C24 C4 123.7(3)
O3 C24 C4 114.2(3)

loop_
_geom_bond_atom_site_label_1
_geom_bond_atom_site_label_2
_geom_bond_distance
O1 C1 1.351(3)
O2 C24 1.223(4)
O3 C24 1.321(3)
O4 C5 1.346(3)
O5 C7 1.217(3)
O6 C11 1.221(4)
N1 C7 1.311(3)
N1 C6 1.424(3)
C1 C2 1.387(4)
C1 C6 1.399(4)
C2 C3 1.359(4)
C3 C4 1.393(4)
C4 C5 1.400(4)
C4 C24 1.450(4)
C5 C6 1.391(4)
C7 C8 1.492(4)
C8 C9 1.539(4)
C9 C10 1.523(4)
C10 C11 1.538(5)
C10 C15 1.541(4)
C10 C25 1.548(4)
C11 C12 1.456(5)
C12 C13 1.323(5)
C13 C14 1.486(4)
C14 C22 1.534(4)
C14 C19 1.534(4)
C14 C15 1.564(4)
C15 C16 1.545(4)
C16 C20 1.516(4)
C16 C17 1.530(4)
C17 C18 1.526(4)
C18 C19 1.517(4)
C18 C21 1.583(4)
C20 C21 1.541(4)
C21 C23 1.514(4)
C21 C22 1.521(4)

loop_
_geom_hbond_atom_site_label_D
_geom_hbond_atom_site_label_H
_geom_hbond_atom_site_label_A
_geom_hbond_distance_DH
_geom_hbond_distance_HA
_geom_hbond_distance_DA
_geom_hbond_angle_DHA
O1 H1 O5 0.82 1.65 2.463(3) 169.2

loop_
_geom_torsion_atom_site_label_1
_geom_torsion_atom_site_label_2
_geom_torsion_atom_site_label_3
_geom_torsion_atom_site_label_4
_geom_torsion
O1 C1 C2 C3 179.1(3)
C6 C1 C2 C3 -1.3(4)
C1 C2 C3 C4 0.1(5)
C2 C3 C4 C5 1.3(5)
C2 C3 C4 C24 -177.7(3)
C3 C4 C5 O4 -179.4(3)
C24 C4 C5 O4 -0.4(4)
C3 C4 C5 C6 -1.4(4)
C24 C4 C5 C6 177.7(3)
O4 C5 C6 C1 178.3(2)
C4 C5 C6 C1 0.1(4)
O4 C5 C6 N1 -0.3(3)
C4 C5 C6 N1 -178.4(3)
O1 C1 C6 C5 -179.2(3)
C2 C1 C6 C5 1.2(4)
O1 C1 C6 N1 -0.9(5)
C2 C1 C6 N1 179.6(3)
C7 N1 C6 C5 179.4(3)
C7 N1 C6 C1 1.0(5)
C6 N1 C7 O5 2.7(6)
C6 N1 C7 C8 -175.2(3)
O5 C7 C8 C9 -105.8(4)
N1 C7 C8 C9 72.0(4)
C7 C8 C9 C10 -159.0(3)
C8 C9 C10 C11 62.8(4)
C8 C9 C10 C15 -56.1(4)
C8 C9 C10 C25 175.6(3)
C9 C10 C11 O6 22.0(4)
C15 C10 C11 O6 143.6(3)
C25 C10 C11 O6 -91.7(4)
C9 C10 C11 C12 -159.3(3)
C15 C10 C11 C12 -37.7(4)
C25 C10 C11 C12 86.9(3)
O6 C11 C12 C13 -169.3(4)
C10 C11 C12 C13 12.0(5)
C11 C12 C13 C14 2.0(6)
C12 C13 C14 C22 133.4(4)
C12 C13 C14 C19 -115.7(4)
C12 C13 C14 C15 12.2(5)
C9 C10 C15 C16 -56.0(3)
C11 C10 C15 C16 -174.9(3)
C25 C10 C15 C16 67.2(4)
C9 C10 C15 C14 171.4(2)
C11 C10 C15 C14 52.5(3)
C25 C10 C15 C14 -65.4(4)
C13 C14 C15 C10 -40.7(3)
C22 C14 C15 C10 -166.0(2)
C19 C14 C15 C10 87.9(3)
C13 C14 C15 C16 -176.7(2)
C22 C14 C15 C16 58.0(3)
C19 C14 C15 C16 -48.1(3)
C10 C15 C16 C20 165.7(2)
C14 C15 C16 C20 -59.5(3)
C10 C15 C16 C17 -86.2(3)
C14 C15 C16 C17 48.6(3)
C20 C16 C17 C18 53.1(3)
C15 C16 C17 C18 -61.3(3)
C16 C17 C18 C19 77.9(3)
C16 C17 C18 C21 -32.9(3)
C17 C18 C19 C14 -77.6(3)
C21 C18 C19 C14 32.5(3)
C13 C14 C19 C18 -172.6(3)
C22 C14 C19 C18 -51.7(3)
C15 C14 C19 C18 60.5(3)
C17 C16 C20 C21 -52.5(3)
C15 C16 C20 C21 65.2(3)
C16 C20 C21 C23 157.1(3)
C16 C20 C21 C22 -76.0(3)
C16 C20 C21 C18 31.8(3)
C19 C18 C21 C23 125.1(3)
C17 C18 C21 C23 -122.7(3)
C19 C18 C21 C22 -0.3(3)
C17 C18 C21 C22 111.9(3)
C19 C18 C21 C20 -111.3(3)
C17 C18 C21 C20 0.9(3)
C23 C21 C22 C14 -158.2(3)
C20 C21 C22 C14 76.1(3)
C18 C21 C22 C14 -32.2(3)
C13 C14 C22 C21 172.8(3)
C19 C14 C22 C21 52.4(3)
C15 C14 C22 C21 -64.1(3)
C3 C4 C24 O2 -176.8(3)
C5 C4 C24 O2 4.2(5)
C3 C4 C24 O3 3.3(5)
C5 C4 C24 O3 -175.7(3)
